data_4078525
loop_
_publ_author_name
'Hashimoto, Takayoshi'
'Urban, Slawomir'
'Hoshino, Ryoko'
'Ohki, Yasuhiro'
'Tatsumi, Kazuyuki'
'Glorius, Frank'

_publ_section_title
;
 Synthesis of Bis(N-heterocyclic carbene) Complexes of Iron(II) and Their
 Application in Hydrosilylation and Transfer Hydrogenation
;
_journal_issue 12
_journal_name_full Organometallics
_journal_page_first 4474
_journal_paper_doi 10.1021/om300298q
_journal_volume 31
_journal_year 2012
_chemical_formula_moiety 'C42 H48 Cl2 Fe N4'
_chemical_formula_sum 'C42 H48 Cl2 Fe N4'
_chemical_formula_weight 735.62
_space_group_IT_number 2
_symmetry_cell_setting triclinic
_symmetry_Int_Tables_number 2
_symmetry_space_group_name_Hall '-P 1'
_symmetry_space_group_name_H-M 'P -1'
_atom_sites_solution_hydrogens geom
_atom_sites_solution_primary direct
_atom_sites_solution_secondary difmap
_cell_angle_alpha 79.27(3)
_cell_angle_beta 79.53(3)
_cell_angle_gamma 69.92(3)
_cell_formula_units_Z 2
_cell_length_a 9.797(6)
_cell_length_b 10.669(7)
_cell_length_c 20.094(13)
_cell_measurement_reflns_used 3167
_cell_measurement_temperature 273
_cell_measurement_theta_max 25.35
_cell_measurement_theta_min 3.11
_cell_volume 1922(2)
_computing_cell_refinement 'CrystalClear-SM Expert 2.0 r4'
_computing_data_collection 'CrystalClear-SM Expert 2.0 r4 (Rigaku, 2009)'
_computing_data_reduction 'CrystalClear-SM Expert 2.0 r4'
_computing_molecular_graphics 'CrystalStructure 4.0'
_computing_publication_material 'CrystalStructure 4.0 (Rigaku, 2010)'
_computing_structure_refinement 'SHELXL97 (Sheldrick, 2008)'
_computing_structure_solution SIR97
_diffrn_ambient_temperature 273
_diffrn_detector_area_resol_mean 29.257
_diffrn_measured_fraction_theta_full 0.978
_diffrn_measured_fraction_theta_max 0.978
_diffrn_measurement_device_type 'Rigaku Saturn70'
_diffrn_measurement_method \w
_diffrn_radiation_type 'Mo K\a'
_diffrn_radiation_wavelength 0.71075
_diffrn_reflns_av_R_equivalents 0.0670
_diffrn_reflns_limit_h_max 11
_diffrn_reflns_limit_h_min -11
_diffrn_reflns_limit_k_max 12
_diffrn_reflns_limit_k_min -12
_diffrn_reflns_limit_l_max 23
_diffrn_reflns_limit_l_min -24
_diffrn_reflns_number 18135
_diffrn_reflns_theta_full 25.32
_diffrn_reflns_theta_max 25.32
_diffrn_standards_number 0
_exptl_absorpt_coefficient_mu 0.565
_exptl_absorpt_correction_T_max 0.983
_exptl_absorpt_correction_T_min 0.808
_exptl_absorpt_correction_type multi-scan
_exptl_absorpt_process_details 'REQAB (Rigaku, 1998)'
_exptl_crystal_colour colorless
_exptl_crystal_density_diffrn 1.271
_exptl_crystal_density_method 'not measured'
_exptl_crystal_description block
_exptl_crystal_F_000 776.00
_exptl_crystal_size_max 0.100
_exptl_crystal_size_mid 0.100
_exptl_crystal_size_min 0.030
_refine_diff_density_max 0.430
_refine_diff_density_min -0.380
_refine_ls_extinction_method none
_refine_ls_goodness_of_fit_ref 1.002
_refine_ls_hydrogen_treatment constr
_refine_ls_number_parameters 450
_refine_ls_number_reflns 6870
_refine_ls_number_restraints 0
_refine_ls_R_factor_gt 0.0489
_refine_ls_shift/su_max 0.000
_refine_ls_structure_factor_coef Fsqd
_refine_ls_weighting_details 'w = 1/[\s^2^(Fo^2^)+(0.0005P)^2^+1.9000P] where P=(Fo^2^+2Fc^2^)/3'
_refine_ls_weighting_scheme calc
_refine_ls_wR_factor_ref 0.1050
_reflns_number_gt 4302
_reflns_number_total 6870
_reflns_threshold_expression F^2^>2.0\s(F^2^)
_cod_data_source_file om300298q_si_001.cif
_cod_data_source_block 1a
_cod_database_code 4078525

loop_
_symmetry_equiv_pos_site_id
_symmetry_equiv_pos_as_xyz
1 +X,+Y,+Z
2 -X,-Y,-Z

loop_
_atom_site_label
_atom_site_type_symbol
_atom_site_fract_x
_atom_site_fract_y
_atom_site_fract_z
_atom_site_U_iso_or_equiv
_atom_site_adp_type
_atom_site_occupancy
_atom_site_symmetry_multiplicity
_atom_site_calc_flag
_atom_site_refinement_flags
Fe1 Fe 0.25148(5) 0.23010(4) 0.24772(3) 0.03498(14) Uani 1.0 2 d .
Cl1 Cl 0.37137(10) 0.08074(10) 0.17207(6) 0.0621(4) Uani 1.0 2 d .
Cl2 Cl 0.10539(11) 0.13268(10) 0.32800(5) 0.0580(3) Uani 1.0 2 d .
N4 N 0.5153(3) 0.1554(3) 0.32938(13) 0.0305(6) Uani 1.0 2 d .
N5 N 0.0016(3) 0.3777(3) 0.15848(13) 0.0308(7) Uani 1.0 2 d .
N6 N -0.0290(3) 0.4949(3) 0.23874(13) 0.0322(7) Uani 1.0 2 d .
N50 N 0.5199(3) 0.3316(3) 0.25957(13) 0.0313(7) Uani 1.0 2 d .
C1 C 0.4352(4) 0.2506(3) 0.28292(15) 0.0299(8) Uani 1.0 2 d .
C2 C 0.6481(4) 0.2877(4) 0.28963(17) 0.0383(9) Uani 1.0 2 d .
C3 C 0.6446(4) 0.1780(4) 0.33316(17) 0.0371(9) Uani 1.0 2 d .
C4 C 0.4877(4) 0.4525(3) 0.21060(16) 0.0309(8) Uani 1.0 2 d .
C5 C 0.5132(4) 0.4432(3) 0.14102(16) 0.0321(8) Uani 1.0 2 d .
C6 C 0.4886(4) 0.5632(3) 0.09681(17) 0.0361(8) Uani 1.0 2 d .
C7 C 0.4461(4) 0.6880(3) 0.11932(18) 0.0362(8) Uani 1.0 2 d .
C8 C 0.4269(4) 0.6920(4) 0.18909(18) 0.0389(9) Uani 1.0 2 d .
C9 C 0.4462(4) 0.5755(4) 0.23619(17) 0.0346(8) Uani 1.0 2 d .
C10 C 0.5699(4) 0.3108(4) 0.11331(18) 0.0493(10) Uani 1.0 2 d .
C11 C 0.4139(4) 0.8151(4) 0.06877(19) 0.0509(10) Uani 1.0 2 d .
C12 C 0.4211(4) 0.5816(4) 0.31170(17) 0.0489(10) Uani 1.0 2 d .
C13 C 0.4784(4) 0.0419(3) 0.36880(17) 0.0332(8) Uani 1.0 2 d .
C14 C 0.5552(4) -0.0856(4) 0.34944(19) 0.0435(10) Uani 1.0 2 d .
C15 C 0.5272(5) -0.1942(4) 0.3913(3) 0.0584(12) Uani 1.0 2 d .
C16 C 0.4265(5) -0.1800(4) 0.4496(3) 0.0593(12) Uani 1.0 2 d .
C17 C 0.3527(5) -0.0527(4) 0.4663(2) 0.0535(11) Uani 1.0 2 d .
C18 C 0.3779(4) 0.0604(4) 0.42744(18) 0.0386(9) Uani 1.0 2 d .
C19 C 0.6610(4) -0.1026(4) 0.2851(2) 0.0616(12) Uani 1.0 2 d .
C20 C 0.4019(6) -0.3041(5) 0.4943(3) 0.0968(19) Uani 1.0 2 d .
C21 C 0.2989(4) 0.1978(4) 0.44819(18) 0.0506(10) Uani 1.0 2 d .
C22 C 0.0727(4) 0.3914(3) 0.20789(16) 0.0303(8) Uani 1.0 2 d .
C23 C -0.1389(4) 0.4689(3) 0.15939(17) 0.0363(8) Uani 1.0 2 d .
C24 C -0.1574(4) 0.5418(3) 0.20908(17) 0.0367(9) Uani 1.0 2 d .
C25 C 0.0646(4) 0.2954(4) 0.10356(17) 0.0337(8) Uani 1.0 2 d .
C26 C 0.0367(4) 0.1755(4) 0.10705(18) 0.0373(9) Uani 1.0 2 d .
C27 C 0.0905(4) 0.1053(4) 0.05088(18) 0.0424(9) Uani 1.0 2 d .
C28 C 0.1726(4) 0.1494(4) -0.00588(18) 0.0436(10) Uani 1.0 2 d .
C29 C 0.1991(4) 0.2696(4) -0.00696(17) 0.0425(9) Uani 1.0 2 d .
C30 C 0.1459(4) 0.3449(4) 0.04710(17) 0.0381(9) Uani 1.0 2 d .
C31 C -0.0454(4) 0.1195(4) 0.16987(18) 0.0458(10) Uani 1.0 2 d .
C32 C 0.2345(5) 0.0701(4) -0.06559(19) 0.0603(12) Uani 1.0 2 d .
C33 C 0.1754(4) 0.4754(4) 0.04443(19) 0.0471(10) Uani 1.0 2 d .
C34 C -0.0037(4) 0.5690(3) 0.28629(17) 0.0329(8) Uani 1.0 2 d .
C35 C 0.0507(4) 0.6759(3) 0.25763(17) 0.0338(8) Uani 1.0 2 d .
C36 C 0.0654(4) 0.7552(4) 0.30197(18) 0.0393(9) Uani 1.0 2 d .
C37 C 0.0271(4) 0.7319(4) 0.37182(19) 0.0421(9) Uani 1.0 2 d .
C38 C -0.0280(4) 0.6264(4) 0.39730(18) 0.0416(9) Uani 1.0 2 d .
C39 C -0.0469(4) 0.5453(4) 0.35543(18) 0.0385(9) Uani 1.0 2 d .
C40 C 0.0866(4) 0.7068(4) 0.18157(18) 0.0463(10) Uani 1.0 2 d .
C41 C 0.0450(5) 0.8200(4) 0.4179(2) 0.0593(11) Uani 1.0 2 d .
C42 C -0.1206(4) 0.4404(4) 0.38575(19) 0.0510(10) Uani 1.0 2 d .
H1 H 0.2773 0.1905 0.4970 0.0607 Uiso 1.0 2 calc R
H2 H 0.7218 0.3272 0.2810 0.0459 Uiso 1.0 2 calc R
H3 H 0.7157 0.1262 0.3609 0.0445 Uiso 1.0 2 calc R
H4 H 0.4906 0.2928 0.0993 0.0591 Uiso 1.0 2 calc R
H5 H 0.7001 -0.1962 0.2794 0.0739 Uiso 1.0 2 calc R
H6 H 0.5012 0.5598 0.0501 0.0434 Uiso 1.0 2 calc R
H7 H -0.1545 0.4481 0.4332 0.0612 Uiso 1.0 2 calc R
H8 H 0.4005 0.7748 0.2049 0.0467 Uiso 1.0 2 calc R
H10A H 0.6122 0.2403 0.1481 0.0591 Uiso 1.0 2 calc R
H10B H 0.6432 0.3145 0.0748 0.0591 Uiso 1.0 2 calc R
H11A H 0.4122 0.8890 0.0902 0.0611 Uiso 1.0 2 calc R
H11B H 0.3205 0.8334 0.0539 0.0611 Uiso 1.0 2 calc R
H11C H 0.4888 0.8037 0.0301 0.0611 Uiso 1.0 2 calc R
H12A H 0.5110 0.5342 0.3307 0.0587 Uiso 1.0 2 calc R
H12B H 0.3479 0.5407 0.3329 0.0587 Uiso 1.0 2 calc R
H12C H 0.3885 0.6739 0.3197 0.0587 Uiso 1.0 2 calc R
H15 H 0.5779 -0.2802 0.3799 0.0700 Uiso 1.0 2 calc R
H17 H 0.2836 -0.0422 0.5050 0.0642 Uiso 1.0 2 calc R
H19A H 0.7395 -0.0701 0.2880 0.0739 Uiso 1.0 2 calc R
H19B H 0.6112 -0.0524 0.2468 0.0739 Uiso 1.0 2 calc R
H20A H 0.3154 -0.2771 0.5264 0.1161 Uiso 1.0 2 calc R
H20B H 0.4849 -0.3512 0.5185 0.1161 Uiso 1.0 2 calc R
H20C H 0.3901 -0.3622 0.4662 0.1161 Uiso 1.0 2 calc R
H21A H 0.2092 0.2367 0.4282 0.0607 Uiso 1.0 2 calc R
H21B H 0.3597 0.2541 0.4326 0.0607 Uiso 1.0 2 calc R
H23 H -0.2072 0.4773 0.1308 0.0435 Uiso 1.0 2 calc R
H24 H -0.2410 0.6116 0.2216 0.0441 Uiso 1.0 2 calc R
H27 H 0.0702 0.0260 0.0517 0.0509 Uiso 1.0 2 calc R
H29 H 0.2542 0.3006 -0.0451 0.0510 Uiso 1.0 2 calc R
H31A H -0.1388 0.1854 0.1807 0.0549 Uiso 1.0 2 calc R
H31B H 0.0103 0.0977 0.2075 0.0549 Uiso 1.0 2 calc R
H31C H -0.0600 0.0397 0.1613 0.0549 Uiso 1.0 2 calc R
H32A H 0.3366 0.0220 -0.0634 0.0723 Uiso 1.0 2 calc R
H32B H 0.2231 0.1306 -0.1075 0.0723 Uiso 1.0 2 calc R
H32C H 0.1830 0.0073 -0.0638 0.0723 Uiso 1.0 2 calc R
H33A H 0.2270 0.4961 0.0006 0.0565 Uiso 1.0 2 calc R
H33B H 0.2339 0.4670 0.0795 0.0565 Uiso 1.0 2 calc R
H33C H 0.0842 0.5465 0.0515 0.0565 Uiso 1.0 2 calc R
H36 H 0.1020 0.8259 0.2841 0.0472 Uiso 1.0 2 calc R
H38 H -0.0532 0.6093 0.4442 0.0499 Uiso 1.0 2 calc R
H40A H 0.0031 0.7176 0.1597 0.0556 Uiso 1.0 2 calc R
H40B H 0.1681 0.6340 0.1652 0.0556 Uiso 1.0 2 calc R
H40C H 0.1116 0.7884 0.1712 0.0556 Uiso 1.0 2 calc R
H41A H 0.0274 0.7826 0.4647 0.0711 Uiso 1.0 2 calc R
H41B H -0.0238 0.9089 0.4101 0.0711 Uiso 1.0 2 calc R
H41C H 0.1429 0.8248 0.4084 0.0711 Uiso 1.0 2 calc R
H42A H -0.0518 0.3522 0.3813 0.0612 Uiso 1.0 2 calc R
H42B H -0.2023 0.4542 0.3620 0.0612 Uiso 1.0 2 calc R

loop_
_atom_site_aniso_label
_atom_site_aniso_U_11
_atom_site_aniso_U_22
_atom_site_aniso_U_33
_atom_site_aniso_U_12
_atom_site_aniso_U_13
_atom_site_aniso_U_23
Fe1 0.0311(3) 0.0287(3) 0.0457(4) -0.0053(2) -0.0133(3) -0.0063(3)
Cl1 0.0518(6) 0.0524(6) 0.0851(8) 0.0026(5) -0.0223(6) -0.0401(6)
Cl2 0.0634(7) 0.0532(6) 0.0624(7) -0.0308(5) -0.0178(6) 0.0128(5)
N4 0.0273(14) 0.0305(14) 0.0319(16) -0.0064(12) -0.0065(12) -0.0026(12)
N5 0.0243(13) 0.0294(14) 0.0379(16) -0.0064(12) -0.0058(13) -0.0047(13)
N6 0.0259(13) 0.0289(14) 0.0399(17) -0.0060(12) -0.0042(13) -0.0055(13)
N50 0.0314(14) 0.0324(15) 0.0314(16) -0.0108(12) -0.0066(13) -0.0038(12)
C1 0.0301(17) 0.0282(17) 0.0292(18) -0.0055(14) -0.0030(15) -0.0064(14)
C2 0.0302(17) 0.046(2) 0.043(3) -0.0168(16) -0.0095(16) -0.0017(18)
C3 0.0296(17) 0.044(2) 0.038(2) -0.0093(16) -0.0131(16) -0.0019(17)
C4 0.0293(16) 0.0300(17) 0.0347(19) -0.0101(14) -0.0072(15) -0.0029(15)
C5 0.0332(17) 0.0317(18) 0.0326(19) -0.0106(15) -0.0077(15) -0.0038(15)
C6 0.0368(18) 0.040(2) 0.032(2) -0.0132(16) -0.0047(16) -0.0029(16)
C7 0.0289(17) 0.0321(18) 0.046(3) -0.0092(15) -0.0066(16) -0.0008(16)
C8 0.0356(18) 0.0337(19) 0.050(3) -0.0101(16) -0.0056(17) -0.0125(17)
C9 0.0317(17) 0.0360(19) 0.040(2) -0.0115(15) -0.0082(16) -0.0103(16)
C10 0.063(3) 0.037(2) 0.044(3) -0.0089(18) -0.005(2) -0.0108(17)
C11 0.054(3) 0.037(2) 0.056(3) -0.0101(18) -0.008(2) 0.0011(18)
C12 0.055(3) 0.047(3) 0.043(3) -0.0069(19) -0.0126(19) -0.0161(19)
C13 0.0338(18) 0.0305(18) 0.038(2) -0.0100(15) -0.0135(16) -0.0028(15)
C14 0.048(2) 0.0305(19) 0.053(3) -0.0037(16) -0.0260(19) -0.0057(17)
C15 0.074(3) 0.026(2) 0.079(4) -0.010(2) -0.040(3) 0.001(2)
C16 0.082(3) 0.049(3) 0.063(3) -0.038(3) -0.042(3) 0.018(3)
C17 0.060(3) 0.065(3) 0.042(3) -0.033(3) -0.016(2) 0.008(2)
C18 0.0373(19) 0.044(2) 0.038(2) -0.0165(17) -0.0152(17) 0.0014(17)
C19 0.051(3) 0.052(3) 0.071(3) 0.0094(19) -0.013(3) -0.029(3)
C20 0.146(5) 0.074(4) 0.098(4) -0.073(4) -0.068(4) 0.045(3)
C21 0.053(3) 0.060(3) 0.037(3) -0.015(2) 0.0028(19) -0.0165(19)
C22 0.0297(16) 0.0258(16) 0.0339(19) -0.0089(14) -0.0029(15) -0.0017(14)
C23 0.0246(16) 0.0366(19) 0.045(3) -0.0059(15) -0.0118(16) -0.0001(17)
C24 0.0237(16) 0.0333(18) 0.048(3) -0.0045(14) -0.0029(16) -0.0032(17)
C25 0.0272(17) 0.0368(19) 0.035(2) -0.0052(15) -0.0103(15) -0.0041(16)
C26 0.0310(18) 0.0374(19) 0.044(3) -0.0088(15) -0.0113(17) -0.0045(17)
C27 0.0376(19) 0.041(2) 0.050(3) -0.0055(16) -0.0121(18) -0.0159(18)
C28 0.0332(19) 0.051(3) 0.040(3) 0.0013(17) -0.0104(17) -0.0125(18)
C29 0.0342(19) 0.056(3) 0.031(2) -0.0086(18) -0.0043(16) -0.0010(18)
C30 0.0288(17) 0.042(2) 0.039(2) -0.0053(15) -0.0087(16) -0.0017(17)
C31 0.054(3) 0.041(2) 0.050(3) -0.0225(18) -0.0057(19) -0.0089(18)
C32 0.058(3) 0.066(3) 0.050(3) -0.002(3) -0.011(2) -0.021(3)
C33 0.040(2) 0.053(3) 0.046(3) -0.0169(18) -0.0017(18) -0.0007(19)
C34 0.0260(16) 0.0290(17) 0.043(2) -0.0071(14) -0.0072(16) -0.0048(16)
C35 0.0249(16) 0.0297(17) 0.043(2) -0.0051(14) -0.0028(15) -0.0035(16)
C36 0.0332(18) 0.0310(18) 0.053(3) -0.0116(15) -0.0019(17) -0.0037(17)
C37 0.0367(19) 0.038(2) 0.051(3) -0.0087(16) -0.0043(18) -0.0142(18)
C38 0.042(2) 0.042(2) 0.041(3) -0.0154(17) 0.0030(17) -0.0076(17)
C39 0.0384(19) 0.0318(18) 0.043(3) -0.0124(16) -0.0002(17) -0.0028(16)
C40 0.041(2) 0.043(2) 0.054(3) -0.0181(17) -0.0041(19) 0.0004(19)
C41 0.067(3) 0.059(3) 0.063(3) -0.030(3) -0.005(3) -0.021(3)
C42 0.062(3) 0.049(3) 0.049(3) -0.030(2) 0.001(2) -0.0055(19)

loop_
_atom_type_symbol
_atom_type_description
_atom_type_scat_dispersion_real
_atom_type_scat_dispersion_imag
_atom_type_scat_source
C C 0.0033 0.0016
;
International Tables for Crystallography
(1992, Vol. C, Tables 4.2.6.8 and 6.1.1.4)
;
Fe Fe 0.3463 0.8444
;
International Tables for Crystallography
(1992, Vol. C, Tables 4.2.6.8 and 6.1.1.4)
;
N N 0.0061 0.0033
;
International Tables for Crystallography
(1992, Vol. C, Tables 4.2.6.8 and 6.1.1.4)
;
H H 0.0000 0.0000
;
International Tables for Crystallography
(1992, Vol. C, Table 6.1.1.4)
;
Cl Cl 0.1484 0.1585
;
International Tables for Crystallography
(1992, Vol. C, Tables 4.2.6.8 and 6.1.1.4)
;

loop_
_geom_angle_atom_site_label_1
_geom_angle_atom_site_label_2
_geom_angle_atom_site_label_3
_geom_angle
_geom_angle_publ_flag
Cl1 Fe1 Cl2 107.28(7) yes
Cl1 Fe1 C1 99.74(9) yes
Cl1 Fe1 C22 112.46(11) yes
Cl2 Fe1 C1 115.77(10) yes
Cl2 Fe1 C22 94.97(10) yes
C1 Fe1 C22 126.09(14) yes
C1 N4 C3 111.5(3) yes
C1 N4 C13 126.6(3) yes
C3 N4 C13 121.9(3) yes
C22 N5 C23 111.7(3) yes
C22 N5 C25 127.0(3) yes
C23 N5 C25 120.7(3) yes
C22 N6 C24 111.4(3) yes
C22 N6 C34 126.7(3) yes
C24 N6 C34 120.8(3) yes
C1 N50 C2 112.2(3) yes
C1 N50 C4 127.3(3) yes
C2 N50 C4 120.4(3) yes
Fe1 C1 N4 122.8(3) yes
Fe1 C1 N50 133.2(2) yes
N4 C1 N50 102.6(3) yes
N50 C2 C3 106.4(4) yes
N4 C3 C2 107.3(3) yes
N50 C4 C5 120.1(3) yes
N50 C4 C9 117.0(3) yes
C5 C4 C9 122.6(3) yes
C4 C5 C6 117.0(3) yes
C4 C5 C10 122.7(3) yes
C6 C5 C10 120.3(3) yes
C5 C6 C7 122.8(4) yes
C6 C7 C8 118.1(3) yes
C6 C7 C11 120.2(4) yes
C8 C7 C11 121.6(3) yes
C7 C8 C9 121.8(4) yes
C4 C9 C8 117.6(4) yes
C4 C9 C12 121.2(3) yes
C8 C9 C12 121.3(4) yes
N4 C13 C14 118.0(3) yes
N4 C13 C18 119.5(3) yes
C14 C13 C18 122.3(3) yes
C13 C14 C15 117.1(4) yes
C13 C14 C19 121.2(3) yes
C15 C14 C19 121.7(4) yes
C14 C15 C16 122.4(4) yes
C15 C16 C17 118.4(4) yes
C15 C16 C20 120.0(4) yes
C17 C16 C20 121.6(4) yes
C16 C17 C18 122.1(4) yes
C13 C18 C17 117.6(4) yes
C13 C18 C21 121.5(4) yes
C17 C18 C21 120.9(3) yes
Fe1 C22 N5 122.2(2) yes
Fe1 C22 N6 129.8(3) yes
N5 C22 N6 102.9(3) yes
N5 C23 C24 106.7(3) yes
N6 C24 C23 107.3(3) yes
N5 C25 C26 119.9(3) yes
N5 C25 C30 117.7(4) yes
C26 C25 C30 122.3(4) yes
C25 C26 C27 117.7(3) yes
C25 C26 C31 121.8(4) yes
C27 C26 C31 120.5(4) yes
C26 C27 C28 122.2(4) yes
C27 C28 C29 118.2(4) yes
C27 C28 C32 121.7(4) yes
C29 C28 C32 120.1(4) yes
C28 C29 C30 122.0(4) yes
C25 C30 C29 117.6(4) yes
C25 C30 C33 121.4(4) yes
C29 C30 C33 121.0(3) yes
N6 C34 C35 116.5(3) yes
N6 C34 C39 121.1(4) yes
C35 C34 C39 121.9(4) yes
C34 C35 C36 117.6(3) yes
C34 C35 C40 121.2(4) yes
C36 C35 C40 121.1(4) yes
C35 C36 C37 122.0(4) yes
C36 C37 C38 118.0(4) yes
C36 C37 C41 120.2(4) yes
C38 C37 C41 121.8(4) yes
C37 C38 C39 122.5(4) yes
C34 C39 C38 117.9(4) yes
C34 C39 C42 122.3(4) yes
C38 C39 C42 119.8(4) yes
N50 C2 H2 126.786 no
C3 C2 H2 126.793 no
N4 C3 H3 126.361 no
C2 C3 H3 126.366 no
C5 C6 H6 118.580 no
C7 C6 H6 118.588 no
C7 C8 H8 119.075 no
C9 C8 H8 119.090 no
C5 C10 H4 109.471 no
C5 C10 H10A 109.475 no
C5 C10 H10B 109.477 no
H4 C10 H10A 109.471 no
H4 C10 H10B 109.468 no
H10A C10 H10B 109.466 no
C7 C11 H11A 109.474 no
C7 C11 H11B 109.469 no
C7 C11 H11C 109.468 no
H11A C11 H11B 109.471 no
H11A C11 H11C 109.472 no
H11B C11 H11C 109.472 no
C9 C12 H12A 109.472 no
C9 C12 H12B 109.467 no
C9 C12 H12C 109.475 no
H12A C12 H12B 109.472 no
H12A C12 H12C 109.471 no
H12B C12 H12C 109.470 no
C14 C15 H15 118.770 no
C16 C15 H15 118.781 no
C16 C17 H17 118.937 no
C18 C17 H17 118.930 no
C14 C19 H5 109.470 no
C14 C19 H19A 109.478 no
C14 C19 H19B 109.470 no
H5 C19 H19A 109.473 no
H5 C19 H19B 109.464 no
H19A C19 H19B 109.474 no
C16 C20 H20A 109.472 no
C16 C20 H20B 109.472 no
C16 C20 H20C 109.464 no
H20A C20 H20B 109.483 no
H20A C20 H20C 109.470 no
H20B C20 H20C 109.466 no
C18 C21 H1 109.467 no
C18 C21 H21A 109.476 no
C18 C21 H21B 109.477 no
H1 C21 H21A 109.468 no
H1 C21 H21B 109.466 no
H21A C21 H21B 109.474 no
N5 C23 H23 126.647 no
C24 C23 H23 126.650 no
N6 C24 H24 126.332 no
C23 C24 H24 126.340 no
C26 C27 H27 118.883 no
C28 C27 H27 118.893 no
C28 C29 H29 118.990 no
C30 C29 H29 118.989 no
C26 C31 H31A 109.475 no
C26 C31 H31B 109.482 no
C26 C31 H31C 109.465 no
H31A C31 H31B 109.475 no
H31A C31 H31C 109.466 no
H31B C31 H31C 109.465 no
C28 C32 H32A 109.473 no
C28 C32 H32B 109.470 no
C28 C32 H32C 109.470 no
H32A C32 H32B 109.467 no
H32A C32 H32C 109.477 no
H32B C32 H32C 109.470 no
C30 C33 H33A 109.469 no
C30 C33 H33B 109.467 no
C30 C33 H33C 109.472 no
H33A C33 H33B 109.474 no
H33A C33 H33C 109.470 no
H33B C33 H33C 109.475 no
C35 C36 H36 119.004 no
C37 C36 H36 119.009 no
C37 C38 H38 118.761 no
C39 C38 H38 118.746 no
C35 C40 H40A 109.471 no
C35 C40 H40B 109.462 no
C35 C40 H40C 109.473 no
H40A C40 H40B 109.474 no
H40A C40 H40C 109.478 no
H40B C40 H40C 109.469 no
C37 C41 H41A 109.469 no
C37 C41 H41B 109.472 no
C37 C41 H41C 109.474 no
H41A C41 H41B 109.468 no
H41A C41 H41C 109.472 no
H41B C41 H41C 109.473 no
C39 C42 H7 109.475 no
C39 C42 H42A 109.474 no
C39 C42 H42B 109.473 no
H7 C42 H42A 109.474 no
H7 C42 H42B 109.468 no
H42A C42 H42B 109.463 no

loop_
_geom_bond_atom_site_label_1
_geom_bond_atom_site_label_2
_geom_bond_distance
_geom_bond_publ_flag
Fe1 Cl1 2.2796(17) yes
Fe1 Cl2 2.2998(16) yes
Fe1 C1 2.140(4) yes
Fe1 C22 2.144(3) yes
N4 C1 1.374(4) yes
N4 C3 1.386(5) yes
N4 C13 1.436(5) yes
N5 C22 1.367(5) yes
N5 C23 1.386(4) yes
N5 C25 1.453(5) yes
N6 C22 1.367(4) yes
N6 C24 1.384(5) yes
N6 C34 1.450(5) yes
N50 C1 1.362(5) yes
N50 C2 1.389(5) yes
N50 C4 1.446(4) yes
C2 C3 1.331(5) yes
C4 C5 1.391(5) yes
C4 C9 1.400(5) yes
C5 C6 1.389(5) yes
C5 C10 1.502(5) yes
C6 C7 1.387(5) yes
C7 C8 1.387(6) yes
C7 C11 1.510(5) yes
C8 C9 1.394(5) yes
C9 C12 1.502(5) yes
C13 C14 1.399(5) yes
C13 C18 1.389(5) yes
C14 C15 1.377(6) yes
C14 C19 1.500(5) yes
C15 C16 1.383(6) yes
C16 C17 1.374(6) yes
C16 C20 1.521(7) yes
C17 C18 1.382(6) yes
C18 C21 1.501(5) yes
C23 C24 1.328(6) yes
C25 C26 1.384(6) yes
C25 C30 1.392(5) yes
C26 C27 1.393(6) yes
C26 C31 1.509(5) yes
C27 C28 1.377(5) yes
C28 C29 1.388(6) yes
C28 C32 1.512(6) yes
C29 C30 1.389(6) yes
C30 C33 1.507(6) yes
C34 C35 1.406(5) yes
C34 C39 1.379(5) yes
C35 C36 1.393(6) yes
C35 C40 1.505(5) yes
C36 C37 1.384(5) yes
C37 C38 1.386(6) yes
C37 C41 1.507(7) yes
C38 C39 1.389(6) yes
C39 C42 1.512(6) yes
C2 H2 0.930 no
C3 H3 0.930 no
C6 H6 0.930 no
C8 H8 0.930 no
C10 H4 0.960 no
C10 H10A 0.960 no
C10 H10B 0.960 no
C11 H11A 0.960 no
C11 H11B 0.960 no
C11 H11C 0.960 no
C12 H12A 0.960 no
C12 H12B 0.960 no
C12 H12C 0.960 no
C15 H15 0.930 no
C17 H17 0.930 no
C19 H5 0.960 no
C19 H19A 0.960 no
C19 H19B 0.960 no
C20 H20A 0.960 no
C20 H20B 0.960 no
C20 H20C 0.960 no
C21 H1 0.960 no
C21 H21A 0.960 no
C21 H21B 0.960 no
C23 H23 0.930 no
C24 H24 0.930 no
C27 H27 0.930 no
C29 H29 0.930 no
C31 H31A 0.960 no
C31 H31B 0.960 no
C31 H31C 0.960 no
C32 H32A 0.960 no
C32 H32B 0.960 no
C32 H32C 0.960 no
C33 H33A 0.960 no
C33 H33B 0.960 no
C33 H33C 0.960 no
C36 H36 0.930 no
C38 H38 0.930 no
C40 H40A 0.960 no
C40 H40B 0.960 no
C40 H40C 0.960 no
C41 H41A 0.960 no
C41 H41B 0.960 no
C41 H41C 0.960 no
C42 H7 0.960 no
C42 H42A 0.960 no
C42 H42B 0.960 no

loop_
_geom_contact_atom_site_label_1
_geom_contact_atom_site_label_2
_geom_contact_distance
_geom_contact_publ_flag
_geom_contact_site_symmetry_2
Fe1 C13 3.461(4) no .
Fe1 C25 3.540(4) no .
Cl1 C10 3.545(5) no .
Cl1 C25 3.431(4) no .
Cl1 C26 3.503(4) no .
Cl2 C18 3.416(5) no .
Cl2 C42 3.538(4) no .
N4 C4 3.556(5) no .
N4 C19 2.856(5) no .
N4 C21 2.881(5) no .
N5 C31 2.907(6) no .
N5 C33 2.855(5) no .
N5 C34 3.549(5) no .
N6 C25 3.558(5) no .
N6 C40 2.834(5) no .
N6 C42 2.937(5) no .
N50 C10 2.928(5) no .
N50 C12 2.837(5) no .
N50 C13 3.542(5) no .
C1 C5 3.323(5) no .
C1 C9 3.451(6) no .
C1 C10 3.450(5) no .
C1 C14 3.454(5) no .
C1 C18 3.296(5) no .
C1 C21 3.367(5) no .
C2 C5 3.391(5) no .
C2 C9 3.141(5) no .
C2 C12 3.216(5) no .
C2 C13 3.557(6) no .
C3 C4 3.550(5) no .
C3 C14 3.168(6) no .
C3 C18 3.400(6) no .
C3 C19 3.258(7) no .
C4 C7 2.774(5) no .
C5 C8 2.795(6) no .
C6 C9 2.777(6) no .
C7 C40 3.466(6) no .
C8 C40 3.313(6) no .
C12 C36 3.361(5) no .
C13 C16 2.757(6) no .
C14 C17 2.776(6) no .
C15 C18 2.768(6) no .
C22 C26 3.477(6) no .
C22 C30 3.273(6) no .
C22 C33 3.306(5) no .
C22 C35 3.295(6) no .
C22 C39 3.476(6) no .
C22 C40 3.353(6) no .
C23 C26 3.276(5) no .
C23 C30 3.304(5) no .
C23 C31 3.495(6) no .
C23 C33 3.511(5) no .
C23 C34 3.552(6) no .
C24 C25 3.551(5) no .
C24 C35 3.224(6) no .
C24 C39 3.323(6) no .
C24 C40 3.341(6) no .
C24 C42 3.560(6) no .
C25 C28 2.771(6) no .
C26 C29 2.776(5) no .
C27 C30 2.775(6) no .
C34 C37 2.779(6) no .
C35 C38 2.773(5) no .
C36 C39 2.783(6) no .
C5 C23 3.600(6) no 1_655
C23 C5 3.600(6) no 1_455
Fe1 H4 3.5533 no .
Fe1 H21A 3.5858 no .
Fe1 H31B 3.4126 no .
Cl1 H4 2.9302 no .
Cl1 H10A 3.2767 no .
Cl1 H19B 2.8265 no .
Cl1 H31B 3.4276 no .
Cl2 H21A 2.9446 no .
Cl2 H31B 2.8749 no .
Cl2 H42A 2.6190 no .
N4 H2 3.0926 no .
N4 H19A 2.7848 no .
N4 H19B 2.8149 no .
N4 H21A 3.2219 no .
N4 H21B 2.5095 no .
N5 H24 3.0817 no .
N5 H31A 2.7698 no .
N5 H31B 2.9434 no .
N5 H33B 2.8668 no .
N5 H33C 2.7294 no .
N6 H23 3.0893 no .
N6 H40A 2.6821 no .
N6 H40B 2.8679 no .
N6 H42A 2.9916 no .
N6 H42B 2.7902 no .
N50 H3 3.0831 no .
N50 H4 3.3973 no .
N50 H10A 2.5004 no .
N50 H12A 2.7742 no .
N50 H12B 2.7797 no .
C1 H2 3.1748 no .
C1 H3 3.1721 no .
C1 H4 3.5965 no .
C1 H10A 2.9373 no .
C1 H12B 3.2163 no .
C1 H19B 3.2471 no .
C1 H21A 3.3409 no .
C1 H21B 2.9679 no .
C2 H10A 3.0800 no .
C2 H12A 2.7161 no .
C2 H12B 3.3438 no .
C3 H12A 3.5622 no .
C3 H19A 2.7561 no .
C3 H19B 3.3928 no .
C3 H21B 3.0764 no .
C4 H2 2.7244 no .
C4 H4 3.0441 no .
C4 H6 3.2098 no .
C4 H8 3.2306 no .
C4 H10A 2.6061 no .
C4 H10B 3.2212 no .
C4 H12A 2.7854 no .
C4 H12B 2.7487 no .
C4 H12C 3.3024 no .
C4 H40B 3.2561 no .
C5 H2 3.5610 no .
C5 H33B 3.1168 no .
C5 H40B 3.2952 no .
C6 H4 2.8692 no .
C6 H8 3.2186 no .
C6 H10A 3.2653 no .
C6 H10B 2.6386 no .
C6 H11A 3.2770 no .
C6 H11B 2.8458 no .
C6 H11C 2.6645 no .
C6 H33B 3.0995 no .
C6 H40B 3.0838 no .
C7 H40B 2.9268 no .
C7 H40C 3.1199 no .
C8 H6 3.2157 no .
C8 H11A 2.5946 no .
C8 H11B 3.0283 no .
C8 H11C 3.2193 no .
C8 H12A 3.1193 no .
C8 H12B 3.1414 no .
C8 H12C 2.5626 no .
C8 H36 3.3915 no .
C8 H40B 2.9455 no .
C8 H40C 2.9685 no .
C9 H2 3.1942 no .
C9 H40B 3.1243 no .
C9 H40C 3.5979 no .
C10 H6 2.6363 no .
C10 H33B 3.2705 no .
C11 H6 2.6376 no .
C11 H8 2.6744 no .
C11 H40C 3.3524 no .
C12 H2 3.3008 no .
C12 H8 2.6683 no .
C12 H36 3.3725 no .
C13 H1 3.2501 no .
C13 H3 2.7368 no .
C13 H5 3.3006 no .
C13 H15 3.2098 no .
C13 H17 3.2100 no .
C13 H19A 2.7788 no .
C13 H19B 2.7525 no .
C13 H21A 2.9518 no .
C13 H21B 2.6177 no .
C14 H3 3.2258 no .
C15 H5 2.5566 no .
C15 H17 3.2070 no .
C15 H19A 3.1122 no .
C15 H19B 3.1223 no .
C15 H20A 3.2836 no .
C15 H20B 2.8302 no .
C15 H20C 2.6830 no .
C17 H1 2.6023 no .
C17 H15 3.2047 no .
C17 H20A 2.5867 no .
C17 H20B 3.0559 no .
C17 H20C 3.1959 no .
C17 H21A 2.9366 no .
C17 H21B 3.2388 no .
C18 H3 3.5881 no .
C19 H3 3.3395 no .
C19 H15 2.6522 no .
C20 H15 2.6387 no .
C20 H17 2.6654 no .
C21 H17 2.6453 no .
C22 H23 3.1698 no .
C22 H24 3.1644 no .
C22 H31B 3.3947 no .
C22 H33B 2.9012 no .
C22 H33C 3.2702 no .
C22 H40A 3.2971 no .
C22 H40B 2.9747 no .
C22 H42A 3.4733 no .
C23 H31A 2.9741 no .
C23 H33C 3.0033 no .
C23 H40A 3.3954 no .
C24 H33C 3.5962 no .
C24 H40A 2.7819 no .
C24 H40B 3.5659 no .
C24 H42B 3.0388 no .
C25 H23 2.7338 no .
C25 H27 3.2144 no .
C25 H29 3.2192 no .
C25 H31A 2.7490 no .
C25 H31B 2.7971 no .
C25 H31C 3.2975 no .
C25 H33A 3.3001 no .
C25 H33B 2.7930 no .
C25 H33C 2.7470 no .
C26 H23 3.3430 no .
C27 H29 3.2103 no .
C27 H31A 3.1563 no .
C27 H31B 3.0952 no .
C27 H31C 2.5551 no .
C27 H32A 3.0251 no .
C27 H32B 3.2111 no .
C27 H32C 2.5909 no .
C29 H27 3.2113 no .
C29 H32A 2.8623 no .
C29 H32B 2.6533 no .
C29 H32C 3.2742 no .
C29 H33A 2.5581 no .
C29 H33B 3.1052 no .
C29 H33C 3.1462 no .
C30 H4 3.5488 no .
C30 H23 3.4928 no .
C31 H23 3.5898 no .
C31 H27 2.6534 no .
C32 H27 2.6641 no .
C32 H29 2.6436 no .
C33 H4 3.2941 no .
C33 H29 2.6580 no .
C33 H40A 3.5645 no .
C33 H40B 3.1839 no .
C34 H7 3.2964 no .
C34 H24 2.7300 no .
C34 H36 3.2355 no .
C34 H38 3.2083 no .
C34 H40A 2.7377 no .
C34 H40B 2.8134 no .
C34 H40C 3.3089 no .
C34 H42A 2.8275 no .
C34 H42B 2.7332 no .
C35 H12B 3.2793 no .
C35 H24 3.3830 no .
C36 H8 3.5527 no .
C36 H12B 3.0055 no .
C36 H12C 3.0511 no .
C36 H38 3.2121 no .
C36 H40A 3.1507 no .
C36 H40B 3.1078 no .
C36 H40C 2.5617 no .
C36 H41A 3.2801 no .
C36 H41B 2.7965 no .
C36 H41C 2.6968 no .
C37 H12B 3.1543 no .
C37 H12C 3.3771 no .
C38 H7 2.5410 no .
C38 H12B 3.5308 no .
C38 H36 3.2140 no .
C38 H41A 2.5761 no .
C38 H41B 3.0860 no .
C38 H41C 3.1746 no .
C38 H42A 3.0923 no .
C38 H42B 3.1427 no .
C39 H24 3.4017 no .
C40 H8 3.5190 no .
C40 H11B 3.5154 no .
C40 H33B 3.3427 no .
C40 H33C 3.3877 no .
C40 H36 2.6644 no .
C41 H12C 3.5748 no .
C41 H36 2.6389 no .
C41 H38 2.6682 no .
C42 H21A 3.3734 no .
C42 H38 2.6364 no .
H1 H17 2.4380 no .
H2 H3 2.4394 no .
H2 H10A 3.4343 no .
H2 H12A 2.6602 no .
H3 H19A 2.6975 no .
H3 H21B 3.4264 no .
H4 H6 2.8664 no .
H4 H33A 3.4234 no .
H4 H33B 2.6101 no .
H5 H15 2.3455 no .
H6 H10A 3.5230 no .
H6 H10B 2.5092 no .
H6 H11A 3.5274 no .
H6 H11B 2.8544 no .
H6 H11C 2.5217 no .
H6 H33A 3.3380 no .
H6 H33B 3.0306 no .
H6 H40B 3.5763 no .
H7 H21A 3.4973 no .
H7 H38 2.3201 no .
H8 H11A 2.4014 no .
H8 H11B 3.1678 no .
H8 H11C 3.4421 no .
H8 H12A 3.2904 no .
H8 H12B 3.3367 no .
H8 H12C 2.3574 no .
H8 H36 2.9868 no .
H8 H40B 3.3957 no .
H8 H40C 2.9773 no .
H10A H19B 3.3753 no .
H11A H40C 3.5010 no .
H11B H40B 3.3105 no .
H11B H40C 2.9119 no .
H12B H21B 3.3065 no .
H12B H36 3.2775 no .
H12B H41C 3.4565 no .
H12C H36 2.8622 no .
H12C H41C 2.8998 no .
H15 H19A 3.2825 no .
H15 H19B 3.3133 no .
H15 H20A 3.5368 no .
H15 H20B 2.8150 no .
H15 H20C 2.5569 no .
H17 H20A 2.3819 no .
H17 H20B 3.1977 no .
H17 H20C 3.4066 no .
H17 H21A 2.9964 no .
H17 H21B 3.4902 no .
H21A H42A 2.6878 no .
H23 H24 2.4340 no .
H23 H31A 2.9674 no .
H23 H33C 3.2535 no .
H24 H40A 2.9667 no .
H24 H42B 3.0182 no .
H27 H31A 3.3350 no .
H27 H31B 3.2624 no .
H27 H31C 2.3381 no .
H27 H32A 3.1511 no .
H27 H32B 3.4362 no .
H27 H32C 2.3955 no .
H29 H32A 2.8763 no .
H29 H32B 2.5146 no .
H29 H32C 3.5293 no .
H29 H33A 2.3466 no .
H29 H33B 3.2693 no .
H29 H33C 3.3370 no .
H33B H40A 3.3151 no .
H33B H40B 2.5505 no .
H33C H40A 2.9250 no .
H33C H40B 2.9626 no .
H36 H40A 3.3520 no .
H36 H40B 3.2655 no .
H36 H40C 2.3548 no .
H36 H41A 3.5446 no .
H36 H41B 2.7676 no .
H36 H41C 2.5982 no .
H38 H41A 2.3703 no .
H38 H41B 3.2421 no .
H38 H41C 3.3779 no .
H38 H42A 3.2219 no .
H38 H42B 3.3399 no .
Cl1 H8 3.1307 no 1_545
Cl1 H11A 2.7392 no 1_545
Cl1 H32A 3.2593 no 2_655
Cl2 H36 3.5575 no 1_545
Cl2 H41B 3.1426 no 1_545
Cl2 H41C 3.3083 no 1_545
N5 H2 3.4546 no 1_455
N6 H2 3.4006 no 1_455
N6 H5 3.5745 no 1_465
N50 H31A 3.3967 no 1_655
C2 H31A 2.8290 no 1_655
C2 H42B 3.3076 no 1_655
C3 H17 3.3973 no 2_656
C3 H20A 3.3209 no 2_656
C3 H31A 3.3989 no 1_655
C4 H23 3.1978 no 1_655
C5 H23 2.8516 no 1_655
C5 H33A 3.5791 no 2_665
C6 H6 3.4192 no 2_665
C6 H23 2.9700 no 1_655
C6 H29 3.2467 no 2_665
C6 H33A 3.0438 no 2_665
C7 H23 3.3904 no 1_655
C7 H29 3.0739 no 2_665
C8 H24 3.2240 no 1_655
C9 H23 3.5898 no 1_655
C9 H24 3.1729 no 1_655
C10 H6 3.4144 no 2_665
C10 H11C 3.5390 no 2_665
C10 H23 3.3505 no 1_655
C10 H31A 3.1433 no 1_655
C10 H33A 3.5846 no 2_665
C11 H27 3.3840 no 1_565
C11 H29 3.0360 no 2_665
C11 H32A 3.1460 no 1_565
C11 H32A 3.4287 no 2_665
C12 H15 3.0798 no 1_565
C12 H20C 3.2109 no 1_565
C12 H24 3.5589 no 1_655
C14 H1 3.5715 no 2_656
C15 H1 3.2173 no 2_656
C15 H12A 3.4070 no 1_545
C15 H12C 2.9457 no 1_545
C16 H1 3.2322 no 2_656
C16 H12C 3.4130 no 1_545
C16 H21B 3.2537 no 2_656
C16 H41C 3.0214 no 1_545
C17 H1 3.5702 no 2_656
C17 H3 3.4080 no 2_656
C17 H41C 3.2511 no 1_545
C19 H24 3.2920 no 1_645
C19 H32B 3.5777 no 2_655
C20 H3 3.5670 no 2_656
C20 H7 3.2866 no 2_556
C20 H12C 3.5889 no 1_545
C20 H20B 3.5025 no 2_646
C20 H20C 3.4656 no 2_646
C20 H21B 3.2078 no 2_656
C20 H41A 3.5958 no 1_545
C20 H41C 3.1024 no 1_545
C21 H20B 3.3045 no 2_656
C21 H38 3.3268 no 2_566
C21 H41A 3.3119 no 2_566
C23 H2 2.9916 no 1_455
C23 H29 3.0883 no 2_565
C23 H33A 3.3999 no 2_565
C24 H2 2.9569 no 1_455
C24 H5 3.1345 no 1_465
C24 H29 3.5455 no 2_565
C25 H33C 3.5610 no 2_565
C27 H11A 3.3342 no 1_545
C27 H11B 2.9987 no 1_545
C27 H27 3.5298 no 2_555
C27 H32C 3.2444 no 2_555
C28 H11A 3.4822 no 1_545
C28 H11B 3.2677 no 1_545
C28 H11C 3.4573 no 2_665
C28 H33C 3.4383 no 2_565
C29 H11C 2.8553 no 2_665
C29 H23 3.3257 no 2_565
C29 H33C 2.9774 no 2_565
C30 H11C 3.5681 no 2_665
C30 H33C 3.0531 no 2_565
C31 H2 3.4092 no 1_455
C31 H10A 3.2342 no 1_455
C31 H32C 3.3992 no 2_555
C31 H36 3.5478 no 1_545
C31 H40C 3.3307 no 1_545
C32 H11A 3.5708 no 2_665
C32 H11B 3.1409 no 1_545
C32 H11C 3.5818 no 1_545
C32 H27 3.4247 no 2_555
C32 H31C 3.3764 no 2_555
C32 H40A 3.2422 no 2_565
C33 H6 3.3239 no 2_665
C33 H23 3.4338 no 2_565
C33 H33C 3.5488 no 2_565
C34 H5 3.1207 no 1_465
C35 H5 3.2109 no 1_465
C35 H19A 3.3581 no 1_465
C36 H5 3.5370 no 1_465
C36 H19A 3.1288 no 1_465
C37 H1 3.5754 no 2_566
C37 H19A 3.3987 no 1_465
C38 H1 3.2671 no 2_566
C39 H5 3.3467 no 1_465
C39 H15 3.4934 no 1_465
C40 H31C 3.3188 no 1_565
C40 H32B 3.3907 no 2_565
C41 H1 3.3340 no 2_566
C41 H17 3.5628 no 2_566
C41 H20A 3.4951 no 1_565
C41 H20C 3.4823 no 1_565
C42 H2 3.4170 no 1_455
C42 H15 3.4023 no 1_465
C42 H20A 3.1149 no 2_556
C42 H41A 3.5167 no 2_566
H1 C14 3.5715 no 2_656
H1 C15 3.2173 no 2_656
H1 C16 3.2322 no 2_656
H1 C17 3.5702 no 2_656
H1 C37 3.5754 no 2_566
H1 C38 3.2671 no 2_566
H1 C41 3.3340 no 2_566
H1 H15 3.4825 no 2_656
H1 H20B 3.2780 no 2_656
H1 H38 2.7485 no 2_566
H1 H41A 2.8715 no 2_566
H1 H41B 3.1878 no 2_566
H2 N5 3.4546 no 1_655
H2 N6 3.4006 no 1_655
H2 C23 2.9916 no 1_655
H2 C24 2.9569 no 1_655
H2 C31 3.4092 no 1_655
H2 C42 3.4170 no 1_655
H2 H23 3.2204 no 1_655
H2 H24 3.1647 no 1_655
H2 H31A 2.6330 no 1_655
H2 H31B 3.3530 no 1_655
H2 H42A 3.3586 no 1_655
H2 H42B 2.6433 no 1_655
H3 C17 3.4080 no 2_656
H3 C20 3.5670 no 2_656
H3 H17 2.6755 no 2_656
H3 H20A 2.9282 no 2_656
H3 H20B 3.5619 no 2_656
H3 H41B 2.9767 no 1_645
H4 H6 3.1197 no 2_665
H4 H11B 3.5314 no 2_665
H4 H11C 2.9200 no 2_665
H4 H32A 3.3496 no 2_655
H5 N6 3.5745 no 1_645
H5 C24 3.1345 no 1_645
H5 C34 3.1207 no 1_645
H5 C35 3.2109 no 1_645
H5 C36 3.5370 no 1_645
H5 C39 3.3467 no 1_645
H5 H24 2.3899 no 1_645
H5 H32B 3.3905 no 2_655
H5 H40A 3.4336 no 1_645
H6 C6 3.4192 no 2_665
H6 C10 3.4144 no 2_665
H6 C33 3.3239 no 2_665
H6 H4 3.1197 no 2_665
H6 H6 2.5838 no 2_665
H6 H10B 2.9722 no 2_665
H6 H23 3.3154 no 1_655
H6 H29 3.2062 no 2_665
H6 H33A 2.5762 no 2_665
H6 H33B 3.3036 no 2_665
H7 C20 3.2866 no 2_556
H7 H15 3.3266 no 1_465
H7 H20A 2.7258 no 2_556
H7 H20C 3.0531 no 2_556
H7 H38 3.3151 no 2_566
H7 H41A 2.9604 no 2_566
H8 Cl1 3.1307 no 1_565
H8 H19B 3.4922 no 1_565
H8 H24 3.3898 no 1_655
H10A C31 3.2342 no 1_655
H10A H23 3.4883 no 1_655
H10A H31A 2.4866 no 1_655
H10A H31C 3.2166 no 1_655
H10A H32A 3.3886 no 2_655
H10A H32C 3.2661 no 2_655
H10B H6 2.9722 no 2_665
H10B H11B 3.1785 no 2_665
H10B H11C 3.2877 no 2_665
H10B H23 3.0831 no 1_655
H10B H31A 3.0874 no 1_655
H10B H32A 3.5753 no 2_655
H10B H32C 3.2967 no 2_655
H10B H33A 2.8145 no 2_665
H11A Cl1 2.7392 no 1_565
H11A C27 3.3342 no 1_565
H11A C28 3.4822 no 1_565
H11A C32 3.5708 no 2_665
H11A H27 3.3346 no 1_565
H11A H29 3.2645 no 2_665
H11A H32A 3.2496 no 1_565
H11A H32A 2.8600 no 2_665
H11A H32B 3.5833 no 2_665
H11B C27 2.9987 no 1_565
H11B C28 3.2677 no 1_565
H11B C32 3.1409 no 1_565
H11B H4 3.5314 no 2_665
H11B H10B 3.1785 no 2_665
H11B H27 2.6042 no 1_565
H11B H32A 2.8178 no 1_565
H11B H32C 2.9421 no 1_565
H11C C10 3.5390 no 2_665
H11C C28 3.4573 no 2_665
H11C C29 2.8553 no 2_665
H11C C30 3.5681 no 2_665
H11C C32 3.5818 no 1_565
H11C H4 2.9200 no 2_665
H11C H10B 3.2877 no 2_665
H11C H29 2.4275 no 2_665
H11C H32A 2.8604 no 1_565
H11C H32A 3.1459 no 2_665
H11C H33A 3.5158 no 2_665
H12A C15 3.4070 no 1_565
H12A H15 2.6808 no 1_565
H12A H20B 3.2832 no 2_656
H12A H20C 3.0133 no 1_565
H12A H24 3.1872 no 1_655
H12A H42B 2.7945 no 1_655
H12B H20B 3.5971 no 2_656
H12B H20C 3.1842 no 1_565
H12C C15 2.9457 no 1_565
H12C C16 3.4130 no 1_565
H12C C20 3.5889 no 1_565
H12C H15 2.6098 no 1_565
H12C H20C 2.8989 no 1_565
H15 C12 3.0798 no 1_545
H15 C39 3.4934 no 1_645
H15 C42 3.4023 no 1_645
H15 H1 3.4825 no 2_656
H15 H7 3.3266 no 1_645
H15 H12A 2.6808 no 1_545
H15 H12C 2.6098 no 1_545
H15 H24 3.5362 no 1_645
H15 H42B 2.9505 no 1_645
H17 C3 3.3973 no 2_656
H17 C41 3.5628 no 2_566
H17 H3 2.6755 no 2_656
H17 H41A 3.3887 no 2_566
H17 H41B 2.8726 no 2_566
H17 H41C 3.3206 no 1_545
H19A C35 3.3581 no 1_645
H19A C36 3.1288 no 1_645
H19A C37 3.3987 no 1_645
H19A H31A 3.5510 no 1_655
H19A H31C 3.2190 no 1_655
H19A H36 3.3274 no 1_645
H19A H41B 3.5983 no 1_645
H19B H8 3.4922 no 1_545
H19B H24 3.4710 no 1_645
H19B H32A 3.5962 no 2_655
H19B H32B 3.0737 no 2_655
H20A C3 3.3209 no 2_656
H20A C41 3.4951 no 1_545
H20A C42 3.1149 no 2_556
H20A H3 2.9282 no 2_656
H20A H7 2.7258 no 2_556
H20A H21B 3.5268 no 2_656
H20A H41A 3.1057 no 1_545
H20A H41C 2.9830 no 1_545
H20A H42A 3.1426 no 2_556
H20A H42B 2.9626 no 2_556
H20B C20 3.5025 no 2_646
H20B C21 3.3045 no 2_656
H20B H1 3.2780 no 2_656
H20B H3 3.5619 no 2_656
H20B H12A 3.2832 no 2_656
H20B H12B 3.5971 no 2_656
H20B H20B 3.2970 no 2_646
H20B H20C 2.8559 no 2_646
H20B H21B 2.5229 no 2_656
H20C C12 3.2109 no 1_545
H20C C20 3.4656 no 2_646
H20C C41 3.4823 no 1_545
H20C H7 3.0531 no 2_556
H20C H12A 3.0133 no 1_545
H20C H12B 3.1842 no 1_545
H20C H12C 2.8989 no 1_545
H20C H20B 2.8559 no 2_646
H20C H20C 3.2182 no 2_646
H20C H41A 3.3564 no 1_545
H20C H41C 2.8350 no 1_545
H21A H38 3.1668 no 2_566
H21A H41A 2.8971 no 2_566
H21B C16 3.2537 no 2_656
H21B C20 3.2078 no 2_656
H21B H20A 3.5268 no 2_656
H21B H20B 2.5229 no 2_656
H21B H38 3.5919 no 2_566
H23 C4 3.1978 no 1_455
H23 C5 2.8516 no 1_455
H23 C6 2.9700 no 1_455
H23 C7 3.3904 no 1_455
H23 C9 3.5898 no 1_455
H23 C10 3.3505 no 1_455
H23 C29 3.3257 no 2_565
H23 C33 3.4338 no 2_565
H23 H2 3.2204 no 1_455
H23 H6 3.3154 no 1_455
H23 H10A 3.4883 no 1_455
H23 H10B 3.0831 no 1_455
H23 H29 2.6102 no 2_565
H23 H33A 2.6373 no 2_565
H24 C8 3.2240 no 1_455
H24 C9 3.1729 no 1_455
H24 C12 3.5589 no 1_455
H24 C19 3.2920 no 1_465
H24 H2 3.1647 no 1_455
H24 H5 2.3899 no 1_465
H24 H8 3.3898 no 1_455
H24 H12A 3.1872 no 1_455
H24 H15 3.5362 no 1_465
H24 H19B 3.4710 no 1_465
H24 H29 3.5117 no 2_565
H24 H32B 3.2698 no 2_565
H27 C11 3.3840 no 1_545
H27 C27 3.5298 no 2_555
H27 C32 3.4247 no 2_555
H27 H11A 3.3346 no 1_545
H27 H11B 2.6042 no 1_545
H27 H27 2.9176 no 2_555
H27 H32C 2.5862 no 2_555
H27 H40C 3.1212 no 1_545
H29 C6 3.2467 no 2_665
H29 C7 3.0739 no 2_665
H29 C11 3.0360 no 2_665
H29 C23 3.0883 no 2_565
H29 C24 3.5455 no 2_565
H29 H6 3.2062 no 2_665
H29 H11A 3.2645 no 2_665
H29 H11C 2.4275 no 2_665
H29 H23 2.6102 no 2_565
H29 H24 3.5117 no 2_565
H29 H33C 3.1678 no 2_565
H31A N50 3.3967 no 1_455
H31A C2 2.8290 no 1_455
H31A C3 3.3989 no 1_455
H31A C10 3.1433 no 1_455
H31A H2 2.6330 no 1_455
H31A H10A 2.4866 no 1_455
H31A H10B 3.0874 no 1_455
H31A H19A 3.5510 no 1_455
H31A H32C 3.5654 no 2_555
H31B H2 3.3530 no 1_455
H31B H36 2.9386 no 1_545
H31B H40C 3.2846 no 1_545
H31C C32 3.3764 no 2_555
H31C C40 3.3188 no 1_545
H31C H10A 3.2166 no 1_455
H31C H19A 3.2190 no 1_455
H31C H32B 3.2209 no 2_555
H31C H32C 2.6793 no 2_555
H31C H36 3.2634 no 1_545
H31C H40A 3.2805 no 1_545
H31C H40C 2.6234 no 1_545
H32A Cl1 3.2593 no 2_655
H32A C11 3.1460 no 1_545
H32A C11 3.4287 no 2_665
H32A H4 3.3496 no 2_655
H32A H10A 3.3886 no 2_655
H32A H10B 3.5753 no 2_655
H32A H11A 3.2496 no 1_545
H32A H11A 2.8600 no 2_665
H32A H11B 2.8178 no 1_545
H32A H11C 2.8604 no 1_545
H32A H11C 3.1459 no 2_665
H32A H19B 3.5962 no 2_655
H32B C19 3.5777 no 2_655
H32B C40 3.3907 no 2_565
H32B H5 3.3905 no 2_655
H32B H11A 3.5833 no 2_665
H32B H19B 3.0737 no 2_655
H32B H24 3.2698 no 2_565
H32B H31C 3.2209 no 2_555
H32B H40A 2.5264 no 2_565
H32B H40C 3.5083 no 2_565
H32C C27 3.2444 no 2_555
H32C C31 3.3992 no 2_555
H32C H10A 3.2661 no 2_655
H32C H10B 3.2967 no 2_655
H32C H11B 2.9421 no 1_545
H32C H27 2.5862 no 2_555
H32C H31A 3.5654 no 2_555
H32C H31C 2.6793 no 2_555
H32C H40A 3.3392 no 2_565
H33A C5 3.5791 no 2_665
H33A C6 3.0438 no 2_665
H33A C10 3.5846 no 2_665
H33A C23 3.3999 no 2_565
H33A H6 2.5762 no 2_665
H33A H10B 2.8145 no 2_665
H33A H11C 3.5158 no 2_665
H33A H23 2.6373 no 2_565
H33A H33C 3.5890 no 2_565
H33B H6 3.3036 no 2_665
H33C C25 3.5610 no 2_565
H33C C28 3.4383 no 2_565
H33C C29 2.9774 no 2_565
H33C C30 3.0531 no 2_565
H33C C33 3.5488 no 2_565
H33C H29 3.1678 no 2_565
H33C H33A 3.5890 no 2_565
H33C H33C 3.3326 no 2_565
H36 Cl2 3.5575 no 1_565
H36 C31 3.5478 no 1_565
H36 H19A 3.3274 no 1_465
H36 H31B 2.9386 no 1_565
H36 H31C 3.2634 no 1_565
H38 C21 3.3268 no 2_566
H38 H1 2.7485 no 2_566
H38 H7 3.3151 no 2_566
H38 H21A 3.1668 no 2_566
H38 H21B 3.5919 no 2_566
H38 H38 2.9645 no 2_566
H40A C32 3.2422 no 2_565
H40A H5 3.4336 no 1_465
H40A H31C 3.2805 no 1_565
H40A H32B 2.5264 no 2_565
H40A H32C 3.3392 no 2_565
H40C C31 3.3307 no 1_565
H40C H27 3.1212 no 1_565
H40C H31B 3.2846 no 1_565
H40C H31C 2.6234 no 1_565
H40C H32B 3.5083 no 2_565
H41A C20 3.5958 no 1_565
H41A C21 3.3119 no 2_566
H41A C42 3.5167 no 2_566
H41A H1 2.8715 no 2_566
H41A H7 2.9604 no 2_566
H41A H17 3.3887 no 2_566
H41A H20A 3.1057 no 1_565
H41A H20C 3.3564 no 1_565
H41A H21A 2.8971 no 2_566
H41A H42A 3.1746 no 2_566
H41B Cl2 3.1426 no 1_565
H41B H1 3.1878 no 2_566
H41B H3 2.9767 no 1_465
H41B H17 2.8726 no 2_566
H41B H19A 3.5983 no 1_465
H41C Cl2 3.3083 no 1_565
H41C C16 3.0214 no 1_565
H41C C17 3.2511 no 1_565
H41C C20 3.1024 no 1_565
H41C H17 3.3206 no 1_565
H41C H20A 2.9830 no 1_565
H41C H20C 2.8350 no 1_565
H42A H2 3.3586 no 1_455
H42A H20A 3.1426 no 2_556
H42A H41A 3.1746 no 2_566
H42B C2 3.3076 no 1_455
H42B H2 2.6433 no 1_455
H42B H12A 2.7945 no 1_455
H42B H15 2.9505 no 1_465
H42B H20A 2.9626 no 2_556

loop_
_geom_torsion_atom_site_label_1
_geom_torsion_atom_site_label_2
_geom_torsion_atom_site_label_3
_geom_torsion_atom_site_label_4
_geom_torsion
_geom_torsion_publ_flag
Cl1 Fe1 C1 N4 -77.5(2) no
Cl1 Fe1 C1 N50 86.6(3) no
Cl1 Fe1 C22 N5 25.7(3) no
Cl1 Fe1 C22 N6 175.8(3) no
Cl2 Fe1 C1 N4 37.2(3) no
Cl2 Fe1 C1 N50 -158.7(2) no
Cl2 Fe1 C22 N5 -85.3(2) no
Cl2 Fe1 C22 N6 64.8(3) no
C1 Fe1 C22 N5 147.53(19) no
C1 Fe1 C22 N6 -62.3(3) no
C22 Fe1 C1 N4 155.33(18) no
C22 Fe1 C1 N50 -40.6(3) no
C1 N4 C3 C2 0.3(4) no
C3 N4 C1 Fe1 167.6(3) no
C3 N4 C1 N50 -0.6(3) no
C1 N4 C13 C14 105.0(4) no
C1 N4 C13 C18 -80.3(5) no
C13 N4 C1 Fe1 -10.3(4) no
C13 N4 C1 N50 -178.5(3) no
C3 N4 C13 C14 -72.8(5) no
C3 N4 C13 C18 101.9(4) no
C13 N4 C3 C2 178.3(3) no
C22 N5 C23 C24 0.5(4) no
C23 N5 C22 Fe1 156.5(3) no
C23 N5 C22 N6 -0.4(4) no
C22 N5 C25 C26 104.9(4) no
C22 N5 C25 C30 -78.4(4) no
C25 N5 C22 Fe1 -32.6(4) no
C25 N5 C22 N6 170.5(3) no
C23 N5 C25 C26 -85.0(4) no
C23 N5 C25 C30 91.8(4) no
C25 N5 C23 C24 -171.0(3) no
C22 N6 C24 C23 0.1(4) no
C24 N6 C22 Fe1 -154.2(3) no
C24 N6 C22 N5 0.2(4) no
C22 N6 C34 C35 83.7(4) no
C22 N6 C34 C39 -103.5(4) no
C34 N6 C22 Fe1 38.0(5) no
C34 N6 C22 N5 -167.6(3) no
C24 N6 C34 C35 -83.0(4) no
C24 N6 C34 C39 89.8(4) no
C34 N6 C24 C23 168.7(3) no
C1 N50 C2 C3 -0.5(4) no
C2 N50 C1 Fe1 -165.7(3) no
C2 N50 C1 N4 0.7(4) no
C1 N50 C4 C5 -81.1(4) no
C1 N50 C4 C9 105.6(4) no
C4 N50 C1 Fe1 15.7(5) no
C4 N50 C1 N4 -178.0(3) no
C2 N50 C4 C5 100.3(4) no
C2 N50 C4 C9 -72.9(4) no
C4 N50 C2 C3 178.2(3) no
N50 C2 C3 N4 0.1(4) no
N50 C4 C5 C6 -176.0(3) no
N50 C4 C5 C10 1.9(5) no
N50 C4 C9 C8 174.7(3) no
N50 C4 C9 C12 -6.3(5) no
C5 C4 C9 C8 1.6(5) no
C5 C4 C9 C12 -179.3(3) no
C9 C4 C5 C6 -3.2(5) no
C9 C4 C5 C10 174.7(3) no
C4 C5 C6 C7 2.5(5) no
C10 C5 C6 C7 -175.4(3) no
C5 C6 C7 C8 -0.3(5) no
C5 C6 C7 C11 -177.0(3) no
C6 C7 C8 C9 -1.4(5) no
C11 C7 C8 C9 175.3(3) no
C7 C8 C9 C4 0.7(5) no
C7 C8 C9 C12 -178.3(3) no
N4 C13 C14 C15 174.5(3) no
N4 C13 C14 C19 -6.7(6) no
N4 C13 C18 C17 -175.8(3) no
N4 C13 C18 C21 4.2(6) no
C14 C13 C18 C17 -1.4(6) no
C14 C13 C18 C21 178.7(4) no
C18 C13 C14 C15 -0.0(6) no
C18 C13 C14 C19 178.8(4) no
C13 C14 C15 C16 1.0(7) no
C19 C14 C15 C16 -177.8(4) no
C14 C15 C16 C17 -0.5(8) no
C14 C15 C16 C20 -179.2(4) no
C15 C16 C17 C18 -1.1(8) no
C20 C16 C17 C18 177.6(5) no
C16 C17 C18 C13 1.9(7) no
C16 C17 C18 C21 -178.1(4) no
N5 C23 C24 N6 -0.4(4) no
N5 C25 C26 C27 175.3(3) no
N5 C25 C26 C31 -6.4(5) no
N5 C25 C30 C29 -176.5(3) no
N5 C25 C30 C33 3.5(5) no
C26 C25 C30 C29 0.2(5) no
C26 C25 C30 C33 -179.8(3) no
C30 C25 C26 C27 -1.3(5) no
C30 C25 C26 C31 177.0(3) no
C25 C26 C27 C28 2.0(5) no
C31 C26 C27 C28 -176.4(3) no
C26 C27 C28 C29 -1.4(5) no
C26 C27 C28 C32 178.0(3) no
C27 C28 C29 C30 0.2(5) no
C32 C28 C29 C30 -179.2(3) no
C28 C29 C30 C25 0.4(5) no
C28 C29 C30 C33 -179.6(3) no
N6 C34 C35 C36 175.2(2) no
N6 C34 C35 C40 -2.6(4) no
N6 C34 C39 C38 -175.7(2) no
N6 C34 C39 C42 0.8(4) no
C35 C34 C39 C38 -3.3(4) no
C35 C34 C39 C42 173.2(3) no
C39 C34 C35 C36 2.5(4) no
C39 C34 C35 C40 -175.3(3) no
C34 C35 C36 C37 -0.6(4) no
C40 C35 C36 C37 177.2(3) no
C35 C36 C37 C38 -0.3(5) no
C35 C36 C37 C41 179.9(3) no
C36 C37 C38 C39 -0.6(5) no
C41 C37 C38 C39 179.2(3) no
C37 C38 C39 C34 2.4(5) no
C37 C38 C39 C42 -174.3(3) no
